data_4077693
loop_
_publ_author_name
'Constantine, Steven P.'
'Cox, Hazel'
'Hitchcock, Peter B.'
'Lawless, Gerard A.'

_publ_section_title
;
 Parallel Metallocenes of Germanium, Tin, and Lead
;
_journal_issue 3
_journal_name_full Organometallics
_journal_page_first 317
_journal_paper_doi 10.1021/om990884z
_journal_volume 19
_journal_year 2000
_chemical_formula_sum 'C30 H54 Ge Si2'
_chemical_formula_weight 543.50
_chemical_name_systematic
; 
 ? 
;
_space_group_IT_number 14
_symmetry_space_group_name_Hall '-P 2yn'
_symmetry_space_group_name_H-M 'P 1 21/n 1'
_atom_sites_solution_hydrogens geom
_atom_sites_solution_primary direct
_atom_sites_solution_secondary difmap
_audit_creation_method SHELXL
_cell_angle_alpha 90.00
_cell_angle_beta 92.25(2)
_cell_angle_gamma 90.00
_cell_formula_units_Z 2
_cell_length_a 13.207(4)
_cell_length_b 8.781(4)
_cell_length_c 13.844(3)
_cell_measurement_temperature 293(2)
_cell_volume 1604.3(9)
_computing_structure_refinement 'SHELXL-93 (Sheldrick, 1993)'
_computing_structure_solution 'SHELXS-86 (Sheldrick, 1990)'
_diffrn_ambient_temperature 293(2)
_diffrn_radiation_monochromator graphite
_diffrn_radiation_source 'fine-focus sealed tube'
_diffrn_radiation_type MoK\a
_diffrn_radiation_wavelength 0.71073
_diffrn_reflns_av_R_equivalents 0.0589
_diffrn_reflns_av_sigmaI/netI 0.1596
_diffrn_reflns_limit_h_max 18
_diffrn_reflns_limit_h_min 0
_diffrn_reflns_limit_k_max 12
_diffrn_reflns_limit_k_min 0
_diffrn_reflns_limit_l_max 19
_diffrn_reflns_limit_l_min -19
_diffrn_reflns_number 4835
_diffrn_reflns_theta_max 29.97
_diffrn_reflns_theta_min 2.09
_exptl_absorpt_coefficient_mu 1.045
_exptl_crystal_density_diffrn 1.125
_exptl_crystal_F_000 588
_exptl_crystal_size_max 0.30
_exptl_crystal_size_mid 0.30
_exptl_crystal_size_min 0.20
_refine_diff_density_max 0.631
_refine_diff_density_min -0.636
_refine_diff_density_rms 0.089
_refine_ls_extinction_method none
_refine_ls_goodness_of_fit_all 1.036
_refine_ls_goodness_of_fit_obs 1.217
_refine_ls_matrix_type full
_refine_ls_number_parameters 155
_refine_ls_number_reflns 4659
_refine_ls_number_restraints 0
_refine_ls_restrained_S_all 1.039
_refine_ls_restrained_S_obs 1.217
_refine_ls_R_factor_all 0.2088
_refine_ls_R_factor_obs 0.0839
_refine_ls_shift/esd_max 0.019
_refine_ls_shift/esd_mean 0.001
_refine_ls_structure_factor_coef Fsqd
_refine_ls_weighting_details 'w=1/[\s^2^(Fo^2^)+(0.0696P)^2^+0.0000P] where P=(Fo^2^+2Fc^2^)/3'
_refine_ls_weighting_scheme calc
_refine_ls_wR_factor_all 0.2072
_refine_ls_wR_factor_obs 0.1549
_reflns_number_observed 1949
_reflns_number_total 4662
_reflns_observed_criterion >2sigma(I)
_cod_data_source_file om990884z.cif
_cod_data_source_block steven
_cod_depositor_comments
;
The following automatic conversions were performed:

'_refine_ls_weighting_scheme' value 'calc
w=1/[\s^2^(Fo^2^)+(0.0696P)^2^+0.0000P] where P=(Fo^2^+2Fc^2^)/3' was
changed to 'calc'. New tag '_refine_ls_weighting_details' was
created. The value of the new tag was set to
'w=1/[\s^2^(Fo^2^)+(0.0696P)^2^+0.0000P] where P=(Fo^2^+2Fc^2^)/3'.

Automatic conversion script
Id: cif_fix_values 3143 2015-03-26 13:38:13Z robertas 
;
_cod_database_code 4077693

loop_
_symmetry_equiv_pos_as_xyz
'x, y, z'
'x+1/2, -y+1/2, z+1/2'
'-x, -y, -z'
'-x-1/2, y-1/2, -z-1/2'

loop_
_atom_site_aniso_label
_atom_site_aniso_U_11
_atom_site_aniso_U_22
_atom_site_aniso_U_33
_atom_site_aniso_U_23
_atom_site_aniso_U_13
_atom_site_aniso_U_12
Ge 0.0622(4) 0.0206(3) 0.0481(4) -0.0028(4) 0.0071(3) -0.0007(4)
Si 0.0741(10) 0.0347(7) 0.0455(8) -0.0012(6) 0.0028(7) -0.0029(7)
C1 0.042(3) 0.031(2) 0.044(2) -0.006(2) 0.005(2) -0.003(2)
C2 0.052(3) 0.033(2) 0.064(3) -0.013(2) 0.012(3) -0.009(2)
C3 0.085(4) 0.029(3) 0.066(4) -0.010(2) 0.024(3) -0.014(3)
C4 0.106(4) 0.022(2) 0.046(3) -0.004(2) 0.000(3) 0.010(3)
C5 0.047(3) 0.034(2) 0.060(3) -0.013(2) -0.006(2) 0.007(2)
C6 0.051(4) 0.099(5) 0.118(5) -0.024(4) 0.015(4) -0.016(4)
C7 0.174(7) 0.058(4) 0.096(5) -0.006(3) 0.072(5) -0.044(4)
C8 0.176(7) 0.050(4) 0.073(4) 0.004(3) -0.021(5) 0.038(4)
C9 0.053(4) 0.103(5) 0.094(5) -0.014(4) -0.016(3) 0.022(4)
C10 0.155(6) 0.063(4) 0.078(4) 0.003(4) -0.018(4) 0.048(4)
C11 0.136(6) 0.081(4) 0.075(4) -0.002(4) 0.027(4) -0.050(5)
C12 0.083(4) 0.047(3) 0.043(3) -0.007(2) 0.003(3) -0.001(3)
C13 0.098(5) 0.072(4) 0.096(5) -0.027(4) 0.008(4) 0.014(4)
C14 0.091(5) 0.065(4) 0.101(5) -0.033(4) -0.002(4) -0.011(4)
C15 0.184(8) 0.089(5) 0.048(3) -0.018(4) 0.008(4) 0.005(5)

loop_
_atom_site_label
_atom_site_type_symbol
_atom_site_fract_x
_atom_site_fract_y
_atom_site_fract_z
_atom_site_U_iso_or_equiv
_atom_site_thermal_displace_type
_atom_site_occupancy
_atom_site_calc_flag
_atom_site_refinement_flags
_atom_site_disorder_group
Ge Ge 0.0000 0.0000 0.0000 0.0435(2) Uani 1 d S .
M1 C 0.0026 0.2356 0.0565 0.000 Uiso 0.00 d P 1
Si Si -0.00490(12) 0.1188(2) 0.26600(10) 0.0514(4) Uani 1 d . 2
C1 C -0.0010(3) 0.1840(5) 0.1377(3) 0.0386(11) Uani 1 d . 2
C2 C 0.0873(4) 0.2174(5) 0.0866(4) 0.0496(13) Uani 1 d . 2
C3 C 0.0583(5) 0.2732(5) -0.0055(4) 0.0596(15) Uani 1 d . 2
C4 C -0.0469(5) 0.2789(5) -0.0117(3) 0.058(2) Uani 1 d . 2
C5 C -0.0845(4) 0.2241(5) 0.0753(4) 0.0469(12) Uani 1 d . 2
C6 C 0.1958(4) 0.1993(8) 0.1192(5) 0.089(2) Uani 1 d . 2
H6A H 0.2029(7) 0.1107(30) 0.1595(27) 0.134 Uiso 1 calc R 2
H6B H 0.2174(11) 0.2877(24) 0.1552(29) 0.134 Uiso 1 calc R 2
H6C H 0.2368(6) 0.1879(53) 0.0639(5) 0.134 Uiso 1 calc R 2
C7 C 0.1265(6) 0.3292(7) -0.0823(5) 0.107(3) Uani 1 d . 2
H7A H 0.0983(22) 0.3017(56) -0.1448(5) 0.161 Uiso 1 calc R 2
H7B H 0.1923(13) 0.2838(49) -0.0730(24) 0.161 Uiso 1 calc R 2
H7C H 0.1325(34) 0.4380(9) -0.0781(26) 0.161 Uiso 1 calc R 2
C8 C -0.1108(6) 0.3384(7) -0.0970(4) 0.100(2) Uani 1 d . 2
H8A H -0.0750(17) 0.3244(53) -0.1554(6) 0.150 Uiso 1 calc R 2
H8B H -0.1241(33) 0.4449(15) -0.0880(18) 0.150 Uiso 1 calc R 2
H8C H -0.1737(17) 0.2837(40) -0.1016(22) 0.150 Uiso 1 calc R 2
C9 C -0.1950(4) 0.2127(8) 0.0958(4) 0.084(2) Uani 1 d . 2
H9A H -0.2041(5) 0.2318(50) 0.1632(8) 0.126 Uiso 1 calc R 2
H9B H -0.2191(9) 0.1125(17) 0.0797(30) 0.126 Uiso 1 calc R 2
H9C H -0.2323(6) 0.2867(34) 0.0578(24) 0.126 Uiso 1 calc R 2
C10 C 0.1035(6) -0.0071(7) 0.3017(5) 0.099(2) Uani 1 d . 2
H10A H 0.0981(6) -0.0374(7) 0.3680(5) 0.149 Uiso 1 calc R 2
H10B H 0.1659(6) 0.0469(7) 0.2945(5) 0.149 Uiso 1 calc R 2
H10C H 0.1024(6) -0.0958(7) 0.2612(5) 0.149 Uiso 1 calc R 2
C11 C -0.1205(5) 0.0029(8) 0.2888(4) 0.097(2) Uani 1 d . 2
H11A H -0.1800(5) 0.0614(8) 0.2718(4) 0.145 Uiso 1 calc R 2
H11B H -0.1209(5) -0.0241(8) 0.3560(4) 0.145 Uiso 1 calc R 2
H11C H -0.1199(5) -0.0880(8) 0.2503(4) 0.145 Uiso 1 calc R 2
C12 C -0.0032(4) 0.2905(6) 0.3495(3) 0.0578(15) Uani 1 d . 2
C13 C -0.0942(5) 0.3915(7) 0.3278(5) 0.088(2) Uani 1 d . 2
H13A H -0.1552(5) 0.3337(7) 0.3345(5) 0.132 Uiso 1 calc R 2
H13B H -0.0918(5) 0.4294(7) 0.2628(5) 0.132 Uiso 1 calc R 2
H13C H -0.0933(5) 0.4755(7) 0.3722(5) 0.132 Uiso 1 calc R 2
C14 C 0.0920(5) 0.3853(7) 0.3380(5) 0.086(2) Uani 1 d . 2
H14A H 0.1507(5) 0.3232(7) 0.3515(5) 0.129 Uiso 1 calc R 2
H14B H 0.0920(5) 0.4694(7) 0.3822(5) 0.129 Uiso 1 calc R 2
H14C H 0.0934(5) 0.4229(7) 0.2730(5) 0.129 Uiso 1 calc R 2
C15 C -0.0078(6) 0.2357(9) 0.4554(4) 0.107(3) Uani 1 d . 2
H15A H 0.0493(6) 0.1712(9) 0.4707(4) 0.161 Uiso 1 calc R 2
H15B H -0.0693(6) 0.1798(9) 0.4634(4) 0.161 Uiso 1 calc R 2
H15C H -0.0061(6) 0.3223(9) 0.4978(4) 0.161 Uiso 1 calc R 2

loop_
_atom_type_symbol
_atom_type_description
_atom_type_scat_dispersion_real
_atom_type_scat_dispersion_imag
_atom_type_scat_source
C C 0.0033 0.0016 'International Tables Vol C Tables 4.2.6.8 and 6.1.1.4'
H H 0.0000 0.0000 'International Tables Vol C Tables 4.2.6.8 and 6.1.1.4'
Si Si 0.0817 0.0704 'International Tables Vol C Tables 4.2.6.8 and 6.1.1.4'
Ge Ge 0.1547 1.8001 'International Tables Vol C Tables 4.2.6.8 and 6.1.1.4'

loop_
_geom_angle_atom_site_label_1
_geom_angle_atom_site_label_2
_geom_angle_atom_site_label_3
_geom_angle
C1 Ge C5 32.92(14)
C1 Ge C2 32.90(14)
C5 Ge C2 53.76(15)
C1 Ge C3 54.48(15)
C5 Ge C3 53.7(2)
C2 Ge C3 32.4(2)
C1 Ge C4 54.16(14)
C5 Ge C4 32.4(2)
C2 Ge C4 53.2(2)
C3 Ge C4 31.9(2)
C10 Si C1 112.6(3)
C10 Si C11 104.8(3)
C1 Si C11 112.3(3)
C10 Si C12 108.6(3)
C1 Si C12 109.6(2)
C11 Si C12 108.6(3)
C2 C1 C5 106.2(4)
C2 C1 Si 126.3(4)
C5 C1 Si 127.2(3)
C2 C1 Ge 74.0(2)
C5 C1 Ge 73.9(2)
Si C1 Ge 121.9(2)
C3 C2 C1 109.0(4)
C3 C2 C6 122.4(5)
C1 C2 C6 128.6(5)
C3 C2 Ge 74.2(3)
C1 C2 Ge 73.1(2)
C6 C2 Ge 118.7(4)
C4 C3 C2 107.7(5)
C4 C3 C7 124.8(5)
C2 C3 C7 127.3(6)
C4 C3 Ge 74.4(3)
C2 C3 Ge 73.4(3)
C7 C3 Ge 121.7(4)
C3 C4 C5 108.8(5)
C3 C4 C8 125.7(5)
C5 C4 C8 125.4(6)
C3 C4 Ge 73.7(3)
C5 C4 Ge 73.0(3)
C8 C4 Ge 120.7(3)
C4 C5 C1 108.3(4)
C4 C5 C9 124.4(5)
C1 C5 C9 127.3(5)
C4 C5 Ge 74.6(3)
C1 C5 Ge 73.2(2)
C9 C5 Ge 118.6(4)
C13 C12 C14 108.2(5)
C13 C12 C15 108.0(5)
C14 C12 C15 109.4(5)
C13 C12 Si 110.7(4)
C14 C12 Si 111.2(4)
C15 C12 Si 109.3(4)

loop_
_geom_bond_atom_site_label_1
_geom_bond_atom_site_label_2
_geom_bond_distance
Ge M1 2.2111(9)
Ge C1 2.499(4)
Ge C5 2.509(4)
Ge C2 2.511(5)
Ge C3 2.521(5)
Ge C4 2.529(5)
Si C10 1.860(6)
Si C1 1.868(5)
Si C11 1.872(6)
Si C12 1.899(5)
C1 C2 1.419(6)
C1 C5 1.419(6)
C2 C3 1.405(7)
C2 C6 1.494(7)
C3 C4 1.389(7)
C3 C7 1.503(7)
C4 C5 1.405(7)
C4 C8 1.518(8)
C5 C9 1.501(7)
C12 C13 1.515(8)
C12 C14 1.521(8)
C12 C15 1.547(7)
